data_7118594
loop_
_publ_author_name
'Xu, Zhong-Xuan'
'Ma, Yu-Lu'
'Zhang, Jian'

_publ_section_title
;
 Enantiopure anion templated synthesis of a zeolitic metal-organic
 framework.
;
_journal_issue 9
_journal_name_full 'Chemical communications (Cambridge, England)'
_journal_page_first 1923
_journal_page_last 1925
_journal_paper_doi 10.1039/c5cc09308b
_journal_volume 52
_journal_year 2016
_chemical_formula_sum 'C24 H20 N8 O2 Zn2'
_chemical_formula_weight 583.22
_chemical_name_systematic
; 
 ? 
;
_space_group_IT_number 95
_symmetry_cell_setting tetragonal
_symmetry_space_group_name_Hall 'P 4cw 2c'
_symmetry_space_group_name_H-M 'P 43 2 2'
_atom_sites_solution_hydrogens geom
_atom_sites_solution_primary direct
_atom_sites_solution_secondary difmap
_audit_creation_method SHELXL-97
_audit_update_record
;
2015-08-26 deposited with the CCDC.
2015-12-02 downloaded from the CCDC.
;
_cell_angle_alpha 90.00
_cell_angle_beta 90.00
_cell_angle_gamma 90.00
_cell_formula_units_Z 8
_cell_length_a 11.69630(10)
_cell_length_b 11.69630(10)
_cell_length_c 47.2239(7)
_cell_measurement_reflns_used 6509
_cell_measurement_temperature 180.00(10)
_cell_measurement_theta_max 70.7830
_cell_measurement_theta_min 3.7140
_cell_volume 6460.39(12)
_computing_cell_refinement 'Bruker FRAMBO'
_computing_data_collection 'Bruker FRAMBO'
_computing_data_reduction 'Bruker SAINT'
_computing_molecular_graphics 'Bruker SHELXTL'
_computing_publication_material 'Bruker SHELXTL'
_computing_structure_refinement 'SHELXL-97 (Sheldrick, 1997)'
_computing_structure_solution 'SHELXS-97 (Sheldrick, 1990)'
_diffrn_ambient_temperature 180.00(10)
_diffrn_detector_area_resol_mean 10.3503
_diffrn_measured_fraction_theta_full 0.983
_diffrn_measured_fraction_theta_max 0.983
_diffrn_measurement_device_type 'multiwire proportional'
_diffrn_measurement_method 'phi and omega scans'
_diffrn_radiation_monochromator graphite
_diffrn_radiation_source 'fine-focus sealed tube'
_diffrn_radiation_type CuK\a
_diffrn_radiation_wavelength 1.54178
_diffrn_reflns_av_R_equivalents 0.0244
_diffrn_reflns_av_sigmaI/netI 0.0308
_diffrn_reflns_limit_h_max 13
_diffrn_reflns_limit_h_min -13
_diffrn_reflns_limit_k_max 8
_diffrn_reflns_limit_k_min -14
_diffrn_reflns_limit_l_max 56
_diffrn_reflns_limit_l_min -28
_diffrn_reflns_number 12559
_diffrn_reflns_theta_full 71.17
_diffrn_reflns_theta_max 71.17
_diffrn_reflns_theta_min 3.74
_exptl_absorpt_coefficient_mu 2.073
_exptl_absorpt_correction_T_max 1.00000
_exptl_absorpt_correction_T_min 0.41470
_exptl_absorpt_correction_type multi-scan
_exptl_absorpt_process_details
'CrysAlisPro, Agilent Technologies,Version 1.171.37.34 (release 22-05-2014 CrysAlis171 .NET)(compiled May 22 2014,16:03:01)Empirical absorption correction using spherical harmonics,implemented in SCALE3 ABSPACK scaling algorithm.'
_exptl_crystal_colour colorless
_exptl_crystal_density_diffrn 1.199
_exptl_crystal_density_method 'not measured'
_exptl_crystal_description block
_exptl_crystal_F_000 2368
_exptl_crystal_size_max 0.1
_exptl_crystal_size_mid 0.1
_exptl_crystal_size_min 0.1
_refine_diff_density_max 0.435
_refine_diff_density_min -0.322
_refine_diff_density_rms 0.070
_refine_ls_abs_structure_details 'Flack H D (1983), Acta Cryst. A39, 876-881'
_refine_ls_abs_structure_Flack 0.08(4)
_refine_ls_extinction_method none
_refine_ls_goodness_of_fit_ref 1.048
_refine_ls_hydrogen_treatment mixed
_refine_ls_matrix_type full
_refine_ls_number_parameters 326
_refine_ls_number_reflns 6101
_refine_ls_number_restraints 0
_refine_ls_restrained_S_all 1.048
_refine_ls_R_factor_all 0.0497
_refine_ls_R_factor_gt 0.0458
_refine_ls_shift/su_max 0.001
_refine_ls_shift/su_mean 0.000
_refine_ls_structure_factor_coef Fsqd
_refine_ls_weighting_details 'calc w=1/[\s^2^(Fo^2^)+(0.1200P)^2^+0.0000P] where P=(Fo^2^+2Fc^2^)/3'
_refine_ls_weighting_scheme calc
_refine_ls_wR_factor_gt 0.1504
_refine_ls_wR_factor_ref 0.1568
_reflns_number_gt 5577
_reflns_number_total 6101
_reflns_threshold_expression >2sigma(I)
_cod_data_source_file c5cc09308b2.cif
_cod_data_source_block a
_cod_depositor_comments
;
The following automatic conversions were performed:

'_symmetry_cell_setting' value 'Tetragonal' changed to 'tetragonal'
according to
/usr/data/users/saulius/crontab/automatic-downloads/rss-feeds/RSC/lib/dictionaries/cif_core.dic
dictionary named 'cif_core.dic' version 2.4.2 from 2011-04-26.

Automatic conversion script
Id: cif_fix_values 4268 2015-11-12 08:31:59Z antanas 
;
_cod_original_sg_symbol_H-M P4(3)22
_cod_database_code 7118594

loop_
_symmetry_equiv_pos_as_xyz
'x, y, z'
'-x, -y, z+1/2'
'-y, x, z+3/4'
'y, -x, z+1/4'
'-x, y, -z'
'x, -y, -z+1/2'
'y, x, -z+1/4'
'-y, -x, -z+3/4'

loop_
_atom_site_label
_atom_site_type_symbol
_atom_site_fract_x
_atom_site_fract_y
_atom_site_fract_z
_atom_site_U_iso_or_equiv
_atom_site_adp_type
_atom_site_occupancy
_atom_site_symmetry_multiplicity
_atom_site_calc_flag
_atom_site_refinement_flags
Zn1 Zn 0.29504(4) 0.24044(5) 0.004933(10) 0.04145(16) Uani 1 1 d .
Zn2 Zn 0.5000 0.03295(6) 0.0000 0.03821(19) Uani 1 2 d S
Zn3 Zn 0.5000 0.44962(6) 0.0000 0.0427(2) Uani 1 2 d S
N4 N -0.1609(3) 0.2178(3) -0.21264(7) 0.0421(7) Uani 1 1 d .
N1 N 0.1841(3) 0.3039(3) -0.02354(7) 0.0398(7) Uani 1 1 d .
O1 O 0.3752(3) 0.1210(3) -0.01645(6) 0.0531(7) Uani 1 1 d .
N5 N 0.4423(3) -0.0671(3) 0.03167(6) 0.0425(7) Uani 1 1 d .
C19 C 0.5302(3) -0.2859(3) 0.15156(7) 0.0385(8) Uani 1 1 d .
C12 C -0.1412(3) 0.2687(3) -0.18804(7) 0.0383(7) Uani 1 1 d .
H12A H -0.1693 0.3403 -0.1830 0.046 Uiso 1 1 calc R
N6 N 0.4374(3) -0.1646(3) 0.07145(7) 0.0421(7) Uani 1 1 d .
N8 N 0.5371(3) -0.4168(3) 0.22009(7) 0.0413(7) Uani 1 1 d .
C15 C 0.4978(4) -0.0890(3) 0.05550(7) 0.0415(8) Uani 1 1 d .
H15A H 0.5678 -0.0573 0.0606 0.050 Uiso 1 1 calc R
C13 C 0.3414(4) -0.1288(4) 0.03263(9) 0.0483(10) Uani 1 1 d .
H13A H 0.2851 -0.1291 0.0187 0.058 Uiso 1 1 calc R
N2 N 0.0910(3) 0.3192(3) -0.06333(7) 0.0419(7) Uani 1 1 d .
N3 N -0.0751(3) 0.2029(3) -0.17139(7) 0.0417(7) Uani 1 1 d .
N7 N 0.5566(3) -0.3286(3) 0.17902(7) 0.0394(7) Uani 1 1 d .
C8 C -0.0922(5) 0.3045(5) -0.12697(10) 0.0664(16) Uani 1 1 d .
H8A H -0.1600 0.3357 -0.1338 0.080 Uiso 1 1 calc R
C7 C -0.0330(4) 0.2326(4) -0.14358(8) 0.0439(8) Uani 1 1 d .
C24 C 0.4892(3) -0.3946(3) 0.19510(7) 0.0375(8) Uani 1 1 d .
H24A H 0.4179 -0.4215 0.1895 0.045 Uiso 1 1 calc R
C2 C 0.1282(4) 0.4067(4) -0.02388(9) 0.0520(10) Uani 1 1 d .
H2A H 0.1311 0.4608 -0.0095 0.062 Uiso 1 1 calc R
C11 C -0.1060(4) 0.1131(4) -0.21138(10) 0.0535(11) Uani 1 1 d .
H11A H -0.1049 0.0588 -0.2257 0.064 Uiso 1 1 calc R
C10 C -0.0551(5) 0.1027(4) -0.18635(10) 0.0604(13) Uani 1 1 d .
H10A H -0.0137 0.0398 -0.1800 0.072 Uiso 1 1 calc R
C1 C 0.0676(4) 0.4185(4) -0.04837(9) 0.0516(10) Uani 1 1 d .
H1A H 0.0213 0.4792 -0.0538 0.062 Uiso 1 1 calc R
C4 C 0.0469(3) 0.2888(3) -0.09140(8) 0.0422(8) Uani 1 1 d .
C17 C 0.5436(5) -0.1453(4) 0.11533(10) 0.0599(13) Uani 1 1 d .
H17A H 0.5743 -0.0769 0.1087 0.072 Uiso 1 1 calc R
C3 C 0.1607(3) 0.2541(4) -0.04824(8) 0.0401(8) Uani 1 1 d .
H3A H 0.1893 0.1837 -0.0541 0.048 Uiso 1 1 calc R
C16 C 0.4709(4) -0.2062(3) 0.09844(7) 0.0401(8) Uani 1 1 d .
C20 C 0.4547(5) -0.3484(5) 0.13449(11) 0.0633(13) Uani 1 1 d .
H20A H 0.4238 -0.4167 0.1411 0.076 Uiso 1 1 calc R
C21 C 0.4264(5) -0.3088(4) 0.10812(9) 0.0570(12) Uani 1 1 d .
H21A H 0.3772 -0.3508 0.0967 0.068 Uiso 1 1 calc R
C5 C 0.1106(4) 0.2191(5) -0.10833(11) 0.0592(12) Uani 1 1 d .
H5A H 0.1811 0.1917 -0.1023 0.071 Uiso 1 1 calc R
C14 C 0.3383(4) -0.1878(4) 0.05686(9) 0.0529(11) Uani 1 1 d .
H14A H 0.2796 -0.2359 0.0628 0.063 Uiso 1 1 calc R
C9 C -0.0557(5) 0.3337(4) -0.09999(11) 0.0612(13) Uani 1 1 d .
H9A H -0.0986 0.3814 -0.0883 0.073 Uiso 1 1 calc R
C22 C 0.6536(4) -0.3065(4) 0.19500(10) 0.0554(11) Uani 1 1 d .
H22A H 0.7156 -0.2616 0.1897 0.067 Uiso 1 1 calc R
C6 C 0.0680(5) 0.1896(5) -0.13488(11) 0.0638(13) Uani 1 1 d .
H6A H 0.1091 0.1404 -0.1466 0.077 Uiso 1 1 calc R
C23 C 0.6407(4) -0.3621(5) 0.21954(10) 0.0573(12) Uani 1 1 d .
H23A H 0.6942 -0.3636 0.2341 0.069 Uiso 1 1 calc R
C18 C 0.5726(5) -0.1844(5) 0.14252(10) 0.0678(16) Uani 1 1 d .
H18A H 0.6201 -0.1412 0.1542 0.081 Uiso 1 1 calc R
O2 O 0.3947(4) 0.3531(4) 0.02100(8) 0.0752(11) Uani 1 1 d .

loop_
_atom_site_aniso_label
_atom_site_aniso_U_11
_atom_site_aniso_U_22
_atom_site_aniso_U_33
_atom_site_aniso_U_23
_atom_site_aniso_U_13
_atom_site_aniso_U_12
Zn1 0.0469(3) 0.0465(3) 0.0310(3) 0.0066(2) -0.01000(19) -0.0054(2)
Zn2 0.0529(4) 0.0346(3) 0.0271(3) 0.000 -0.0060(3) 0.000
Zn3 0.0548(4) 0.0391(4) 0.0341(3) 0.000 -0.0159(3) 0.000
N4 0.0495(18) 0.0446(18) 0.0322(15) -0.0037(13) -0.0045(14) 0.0017(14)
N1 0.0395(16) 0.0510(18) 0.0288(14) 0.0047(13) -0.0047(12) -0.0005(14)
O1 0.0594(18) 0.0632(19) 0.0369(14) 0.0188(13) 0.0048(13) 0.0180(14)
N5 0.059(2) 0.0405(16) 0.0284(14) 0.0049(12) -0.0059(14) 0.0022(15)
C19 0.047(2) 0.0416(19) 0.0266(16) 0.0072(14) 0.0055(15) -0.0040(15)
C12 0.0454(19) 0.0428(19) 0.0269(15) -0.0001(14) -0.0023(14) 0.0013(15)
N6 0.0523(19) 0.0400(16) 0.0340(15) 0.0089(13) -0.0037(14) -0.0054(14)
N8 0.0467(18) 0.0439(17) 0.0332(15) 0.0045(13) 0.0004(13) -0.0043(14)
C15 0.054(2) 0.0439(19) 0.0269(16) 0.0014(14) -0.0030(16) -0.0095(17)
C13 0.065(3) 0.044(2) 0.0365(19) 0.0015(16) -0.0147(19) -0.0065(18)
N2 0.0468(18) 0.0499(18) 0.0289(15) -0.0010(13) -0.0088(13) 0.0008(14)
N3 0.0531(19) 0.0442(17) 0.0277(15) -0.0003(13) -0.0049(13) 0.0036(14)
N7 0.0375(16) 0.0488(17) 0.0320(15) 0.0089(13) 0.0024(13) -0.0055(13)
C8 0.077(3) 0.082(4) 0.039(2) -0.009(2) -0.024(2) 0.032(3)
C7 0.052(2) 0.050(2) 0.0299(16) 0.0060(16) -0.0042(16) 0.0022(17)
C24 0.0437(19) 0.0444(18) 0.0245(15) 0.0084(14) -0.0009(14) -0.0034(15)
C2 0.066(3) 0.056(2) 0.0340(19) -0.0085(18) -0.0094(19) 0.015(2)
C11 0.072(3) 0.041(2) 0.047(2) -0.0117(18) -0.010(2) 0.0020(19)
C10 0.090(4) 0.036(2) 0.055(2) -0.0059(18) -0.017(3) 0.025(2)
C1 0.057(2) 0.061(3) 0.037(2) -0.0059(18) -0.0125(18) 0.017(2)
C4 0.0428(19) 0.051(2) 0.0329(17) 0.0040(15) -0.0041(16) 0.0025(16)
C17 0.077(3) 0.061(3) 0.042(2) 0.020(2) -0.007(2) -0.027(2)
C3 0.0410(18) 0.0436(19) 0.0357(17) 0.0047(16) -0.0050(14) 0.0036(16)
C16 0.053(2) 0.0428(19) 0.0251(15) 0.0028(14) -0.0025(15) -0.0047(15)
C20 0.076(3) 0.062(3) 0.052(3) 0.018(2) -0.010(2) -0.019(2)
C21 0.080(3) 0.054(3) 0.037(2) 0.0101(19) -0.013(2) -0.023(2)
C5 0.057(3) 0.067(3) 0.054(3) 0.002(2) -0.010(2) 0.023(2)
C14 0.065(3) 0.053(2) 0.041(2) 0.0072(18) -0.018(2) -0.013(2)
C9 0.075(3) 0.054(3) 0.055(3) -0.016(2) -0.026(2) 0.023(2)
C22 0.047(2) 0.070(3) 0.050(2) 0.019(2) -0.0051(19) -0.017(2)
C6 0.066(3) 0.081(4) 0.044(2) -0.011(2) -0.008(2) 0.019(3)
C23 0.045(2) 0.082(3) 0.045(2) 0.018(2) -0.0119(19) -0.014(2)
C18 0.083(4) 0.079(3) 0.042(2) 0.018(2) -0.021(2) -0.041(3)
O2 0.095(3) 0.076(2) 0.0549(19) 0.0162(18) -0.0250(19) -0.036(2)

loop_
_atom_type_symbol
_atom_type_description
_atom_type_scat_dispersion_real
_atom_type_scat_dispersion_imag
_atom_type_scat_source
C C 0.0181 0.0091 'International Tables Vol C Tables 4.2.6.8 and 6.1.1.4'
H H 0.0000 0.0000 'International Tables Vol C Tables 4.2.6.8 and 6.1.1.4'
N N 0.0311 0.0180 'International Tables Vol C Tables 4.2.6.8 and 6.1.1.4'
O O 0.0492 0.0322 'International Tables Vol C Tables 4.2.6.8 and 6.1.1.4'
Zn Zn -1.5491 0.6778 'International Tables Vol C Tables 4.2.6.8 and 6.1.1.4'

loop_
_geom_angle_atom_site_label_1
_geom_angle_atom_site_label_2
_geom_angle_atom_site_label_3
_geom_angle
_geom_angle_site_symmetry_1
_geom_angle_site_symmetry_3
O2 Zn1 O1 113.76(19) . .
O2 Zn1 N4 106.89(15) . 4
O1 Zn1 N4 106.13(14) . 4
O2 Zn1 N1 113.79(16) . .
O1 Zn1 N1 103.12(13) . .
N4 Zn1 N1 113.02(13) 4 .
O1 Zn2 O1 116.2(2) . 5_655
O1 Zn2 N5 105.19(14) . 5_655
O1 Zn2 N5 110.61(13) 5_655 5_655
O1 Zn2 N5 110.61(13) . .
O1 Zn2 N5 105.19(14) 5_655 .
N5 Zn2 N5 108.99(19) 5_655 .
O2 Zn3 O2 109.0(3) 5_655 .
O2 Zn3 N8 104.22(14) 5_655 3_554
O2 Zn3 N8 110.46(15) . 3_554
O2 Zn3 N8 110.46(15) 5_655 7_655
O2 Zn3 N8 104.22(14) . 7_655
N8 Zn3 N8 118.4(2) 3_554 7_655
C12 N4 C11 106.2(3) . .
C12 N4 Zn1 123.2(3) . 3_554
C11 N4 Zn1 130.3(3) . 3_554
C3 N1 C2 106.0(3) . .
C3 N1 Zn1 123.9(3) . .
C2 N1 Zn1 129.8(3) . .
Zn2 O1 Zn1 121.95(17) . .
C15 N5 C13 106.8(3) . .
C15 N5 Zn2 125.4(3) . .
C13 N5 Zn2 127.8(3) . .
C18 C19 C20 120.4(4) . .
C18 C19 N7 121.0(4) . .
C20 C19 N7 118.5(3) . .
N4 C12 N3 110.8(3) . .
N4 C12 H12A 124.6 . .
N3 C12 H12A 124.6 . .
C15 N6 C14 106.8(3) . .
C15 N6 C16 125.3(3) . .
C14 N6 C16 127.9(3) . .
C24 N8 C23 105.3(3) . .
C24 N8 Zn3 120.5(3) . 4
C23 N8 Zn3 133.9(3) . 4
N5 C15 N6 110.0(4) . .
N5 C15 H15A 125.0 . .
N6 C15 H15A 125.0 . .
C14 C13 N5 108.7(4) . .
C14 C13 H13A 125.7 . .
N5 C13 H13A 125.7 . .
C3 N2 C1 109.2(3) . .
C3 N2 C4 124.3(3) . .
C1 N2 C4 126.5(3) . .
C12 N3 C10 106.4(3) . .
C12 N3 C7 126.1(3) . .
C10 N3 C7 127.4(4) . .
C24 N7 C22 106.3(3) . .
C24 N7 C19 126.2(3) . .
C22 N7 C19 127.4(3) . .
C7 C8 C9 122.2(5) . .
C7 C8 H8A 118.9 . .
C9 C8 H8A 118.9 . .
C8 C7 C6 120.5(4) . .
C8 C7 N3 120.4(4) . .
C6 C7 N3 119.1(4) . .
N7 C24 N8 111.6(3) . .
N7 C24 H24A 124.2 . .
N8 C24 H24A 124.2 . .
C1 C2 N1 110.3(4) . .
C1 C2 H2A 124.8 . .
N1 C2 H2A 124.8 . .
C10 C11 N4 109.1(4) . .
C10 C11 H11A 125.4 . .
N4 C11 H11A 125.4 . .
C11 C10 N3 107.4(4) . .
C11 C10 H10A 126.3 . .
N3 C10 H10A 126.3 . .
C2 C1 N2 104.2(4) . .
C2 C1 H1A 127.9 . .
N2 C1 H1A 127.9 . .
C5 C4 C9 122.3(4) . .
C5 C4 N2 118.9(4) . .
C9 C4 N2 118.8(4) . .
C16 C17 C18 120.9(4) . .
C16 C17 H17A 119.5 . .
C18 C17 H17A 119.5 . .
N2 C3 N1 110.3(3) . .
N2 C3 H3A 124.9 . .
N1 C3 H3A 124.9 . .
C17 C16 C21 119.5(4) . .
C17 C16 N6 121.1(4) . .
C21 C16 N6 119.4(4) . .
C21 C20 C19 119.9(4) . .
C21 C20 H20A 120.0 . .
C19 C20 H20A 120.0 . .
C20 C21 C16 120.2(4) . .
C20 C21 H21A 119.9 . .
C16 C21 H21A 119.9 . .
C4 C5 C6 118.7(4) . .
C4 C5 H5A 120.6 . .
C6 C5 H5A 120.6 . .
C13 C14 N6 107.7(4) . .
C13 C14 H14A 126.2 . .
N6 C14 H14A 126.2 . .
C4 C9 C8 116.5(4) . .
C4 C9 H9A 121.7 . .
C8 C9 H9A 121.7 . .
C23 C22 N7 106.7(4) . .
C23 C22 H22A 126.6 . .
N7 C22 H22A 126.6 . .
C7 C6 C5 119.7(5) . .
C7 C6 H6A 120.2 . .
C5 C6 H6A 120.2 . .
C22 C23 N8 110.1(4) . .
C22 C23 H23A 125.0 . .
N8 C23 H23A 125.0 . .
C19 C18 C17 119.0(4) . .
C19 C18 H18A 120.5 . .
C17 C18 H18A 120.5 . .
Zn1 O2 Zn3 125.7(2) . .

loop_
_geom_bond_atom_site_label_1
_geom_bond_atom_site_label_2
_geom_bond_distance
_geom_bond_site_symmetry_2
Zn1 O2 1.916(4) .
Zn1 O1 1.962(3) .
Zn1 N4 2.006(3) 4
Zn1 N1 2.010(3) .
Zn2 O1 1.948(3) .
Zn2 O1 1.948(3) 5_655
Zn2 N5 2.016(3) 5_655
Zn2 N5 2.016(3) .
Zn3 O2 1.943(4) 5_655
Zn3 O2 1.943(4) .
Zn3 N8 1.997(3) 3_554
Zn3 N8 1.997(3) 7_655
N4 C12 1.326(5) .
N4 C11 1.384(6) .
N4 Zn1 2.006(3) 3_554
N1 C3 1.332(5) .
N1 C2 1.369(6) .
N5 C15 1.324(5) .
N5 C13 1.384(6) .
C19 C18 1.355(6) .
C19 C20 1.402(7) .
C19 N7 1.424(5) .
C12 N3 1.345(5) .
C12 H12A 0.9300 .
N6 C15 1.359(5) .
N6 C14 1.376(6) .
N6 C16 1.420(5) .
N8 C24 1.332(5) .
N8 C23 1.371(6) .
N8 Zn3 1.997(3) 4
C15 H15A 0.9300 .
C13 C14 1.337(6) .
C13 H13A 0.9300 .
N2 C3 1.324(5) .
N2 C1 1.386(6) .
N2 C4 1.467(5) .
N3 C10 1.389(5) .
N3 C7 1.445(5) .
N7 C24 1.339(5) .
N7 C22 1.387(6) .
C8 C7 1.343(7) .
C8 C9 1.386(6) .
C8 H8A 0.9300 .
C7 C6 1.348(7) .
C24 H24A 0.9300 .
C2 C1 1.363(6) .
C2 H2A 0.9300 .
C11 C10 1.329(6) .
C11 H11A 0.9300 .
C10 H10A 0.9300 .
C1 H1A 0.9300 .
C4 C5 1.364(6) .
C4 C9 1.371(6) .
C17 C16 1.367(6) .
C17 C18 1.405(6) .
C17 H17A 0.9300 .
C3 H3A 0.9300 .
C16 C21 1.385(6) .
C20 C21 1.369(6) .
C20 H20A 0.9300 .
C21 H21A 0.9300 .
C5 C6 1.392(7) .
C5 H5A 0.9300 .
C14 H14A 0.9300 .
C9 H9A 0.9300 .
C22 C23 1.338(6) .
C22 H22A 0.9300 .
C6 H6A 0.9300 .
C23 H23A 0.9300 .
C18 H18A 0.9300 .

loop_
_platon_squeeze_void_nr
_platon_squeeze_void_average_x
_platon_squeeze_void_average_y
_platon_squeeze_void_average_z
_platon_squeeze_void_volume
_platon_squeeze_void_count_electrons
_platon_squeeze_void_content
1 -0.008 0.889 0.000 2395 899 ' '
